data_4130833
loop_
_publ_author_name
'Nakamura, Munechika'
'Kishimoto, Kazuki'
'Kobori, Yasuhiro'
'Abe, Tomoka'
'Yoza, Kenji'
'Kobayashi, Kenji'

_publ_section_title
;
 Self-Assembled Molecular Gear: A 4:1 Complex of Rh(III)Cl
 Tetraarylporphyrin and Tetra(p-pyridyl)cavitand.
;
_journal_issue 38
_journal_name_full 'Journal of the American Chemical Society'
_journal_page_first 12564
_journal_page_last 12577
_journal_paper_doi 10.1021/jacs.6b07284
_journal_volume 138
_journal_year 2016
_chemical_formula_sum 'C67.5 H55.5 Cl8.5 N5 O3.25 Rh'
_chemical_formula_weight 1392.90
_space_group_crystal_system tetragonal
_space_group_IT_number 79
_space_group_name_Hall 'I 4'
_space_group_name_H-M_alt 'I 4'
_atom_sites_solution_hydrogens geom
_audit_creation_method SHELXL-2014/7
_cell_angle_alpha 90
_cell_angle_beta 90
_cell_angle_gamma 90
_cell_formula_units_Z 8
_cell_length_a 25.0036(9)
_cell_length_b 25.0036(9)
_cell_length_c 23.9683(8)
_cell_measurement_temperature 100
_cell_volume 14984.5(9)
_computing_cell_refinement 'APEX2 v2014.9 (Bruker AXS)'
_computing_data_collection 'Bruker Instrument Service V4.2.2 (Bruker AXS Inc., 2014)'
_computing_data_reduction 'SAINT V8.34A (Bruker AXS Inc., 2013)'
_computing_molecular_graphics 'XSHELL V6.3.1 (Bruker AXS Inc., 2004)'
_computing_publication_material 'Generate Report V2014.1 (Bruker AXS Inc., 2014)'
_computing_structure_refinement 'SHELXL-2014 (Sheldrick, 2014)'
_computing_structure_solution 'SHELXT (Sheldrick, 2013)'
_diffrn_ambient_temperature 100
_diffrn_detector_area_resol_mean 10.4167
_diffrn_measured_fraction_theta_full 0.999
_diffrn_measured_fraction_theta_max 0.999
_diffrn_measurement_device_type 'Bruker D8 goniometer'
_diffrn_measurement_method 'phi and omega scans'
_diffrn_radiation_monochromator 'multilayered conforcal mirror'
_diffrn_radiation_type MoK\a
_diffrn_radiation_wavelength 0.71073
_diffrn_reflns_av_R_equivalents 0.0521
_diffrn_reflns_av_unetI/netI 0.0456
_diffrn_reflns_Laue_measured_fraction_full 0.999
_diffrn_reflns_Laue_measured_fraction_max 0.999
_diffrn_reflns_limit_h_max 28
_diffrn_reflns_limit_h_min -29
_diffrn_reflns_limit_k_max 29
_diffrn_reflns_limit_k_min -29
_diffrn_reflns_limit_l_max 28
_diffrn_reflns_limit_l_min -28
_diffrn_reflns_number 51713
_diffrn_reflns_point_group_measured_fraction_full 0.999
_diffrn_reflns_point_group_measured_fraction_max 0.999
_diffrn_reflns_theta_full 25.000
_diffrn_reflns_theta_max 25.025
_diffrn_reflns_theta_min 2.304
_diffrn_source 'micro focus sealed tube'
_diffrn_source_type 'INCOATEC I\mS'
_exptl_absorpt_coefficient_mu 0.575
_exptl_absorpt_correction_T_max 0.961
_exptl_absorpt_correction_T_min 0.847
_exptl_absorpt_correction_type multi-scan
_exptl_absorpt_process_details
;
SADABS Sheldrick 1996
;
_exptl_crystal_colour red
_exptl_crystal_density_diffrn 1.235
_exptl_crystal_description plate
_exptl_crystal_F_000 5688
_exptl_crystal_size_max 0.272
_exptl_crystal_size_mid 0.152
_exptl_crystal_size_min 0.069
_refine_diff_density_max 1.546
_refine_diff_density_min -0.813
_refine_diff_density_rms 0.160
_refine_ls_abs_structure_details
;
 Flack x determined using 4612 quotients [(I+)-(I-)]/[(I+)+(I-)]
 (Parsons, Flack and Wagner, Acta Cryst. B69 (2013) 249-259).
;
_refine_ls_abs_structure_Flack 0.005(10)
_refine_ls_extinction_method none
_refine_ls_goodness_of_fit_ref 1.065
_refine_ls_hydrogen_treatment constr
_refine_ls_matrix_type full
_refine_ls_number_parameters 853
_refine_ls_number_reflns 13248
_refine_ls_number_restraints 1507
_refine_ls_restrained_S_all 1.109
_refine_ls_R_factor_all 0.1006
_refine_ls_R_factor_gt 0.0837
_refine_ls_shift/su_max 0.000
_refine_ls_shift/su_mean 0.000
_refine_ls_structure_factor_coef Fsqd
_refine_ls_weighting_details 'w=1/[\s^2^(Fo^2^)+(0.1569P)^2^+91.5361P] where P=(Fo^2^+2Fc^2^)/3'
_refine_ls_weighting_scheme calc
_refine_ls_wR_factor_gt 0.2300
_refine_ls_wR_factor_ref 0.2459
_reflns_Friedel_coverage 0.949
_reflns_Friedel_fraction_full 0.998
_reflns_Friedel_fraction_max 0.998
_reflns_number_gt 11021
_reflns_number_total 13248
_reflns_threshold_expression 'I > 2\s(I)'
_cod_data_source_file ja6b07284_si_002.cif
_cod_data_source_block b
_cod_original_cell_volume 14984.5(12)
_cod_original_formula_sum 'C67.50 H55.50 Cl8.50 N5 O3.25 Rh'
_cod_database_code 4130833
_shelx_shelxl_version_number 2014/7
_shelx_space_group_comment
;
The symmetry employed for this shelxl refinement is uniquely defined
by the following loop, which should always be used as a source of
symmetry information in preference to the above space-group names.
They are only intended as comments.
;
_shelx_estimated_absorpt_t_min 0.859
_shelx_estimated_absorpt_t_max 0.961

loop_
_space_group_symop_operation_xyz
'x, y, z'
'-x, -y, z'
'-y, x, z'
'y, -x, z'
'x+1/2, y+1/2, z+1/2'
'-x+1/2, -y+1/2, z+1/2'
'-y+1/2, x+1/2, z+1/2'
'y+1/2, -x+1/2, z+1/2'

loop_
_atom_site_label
_atom_site_type_symbol
_atom_site_fract_x
_atom_site_fract_y
_atom_site_fract_z
_atom_site_U_iso_or_equiv
_atom_site_adp_type
_atom_site_occupancy
_atom_site_site_symmetry_order
_atom_site_calc_flag
_atom_site_refinement_flags_posn
_atom_site_refinement_flags_adp
_atom_site_refinement_flags_occupancy
_atom_site_disorder_assembly
_atom_site_disorder_group
C1 C 0.3240(5) 0.4926(5) 0.4447(5) 0.034(2) Uani 1 1 d . U . . .
H1A H 0.3603 0.4956 0.4611 0.041 Uiso 1 1 calc R U . . .
H1B H 0.2982 0.4910 0.4760 0.041 Uiso 1 1 calc R U . . .
C2 C 0.3577(4) 0.6748(4) 0.5544(5) 0.028(2) Uani 1 1 d . U . . .
H2 H 0.3770 0.6814 0.5878 0.034 Uiso 1 1 calc R U . . .
C3 C 0.3389(5) 0.7170(5) 0.7035(5) 0.032(2) Uani 1 1 d . U . . .
C4 C 0.4451(5) 0.6147(5) 0.3403(5) 0.032(2) Uani 1 1 d . U . . .
C5 C 0.2823(6) 0.6584(6) 0.7420(6) 0.041(3) Uani 1 1 d . U . . .
H5 H 0.2666 0.6316 0.7648 0.049 Uiso 1 1 calc R U . . .
C6 C 0.2950(5) 0.8446(5) 0.4456(5) 0.038(2) Uani 1 1 d . U . . .
H6 H 0.3147 0.8595 0.4154 0.046 Uiso 1 1 calc R U . . .
C7 C 0.2808(4) 0.6842(4) 0.5027(5) 0.028(2) Uani 1 1 d . U . . .
H7 H 0.2452 0.6972 0.4990 0.034 Uiso 1 1 calc R U . . .
C8 C 0.3809(5) 0.6432(4) 0.5136(5) 0.030(2) Uani 1 1 d . U . . .
H8 H 0.4152 0.6278 0.5195 0.036 Uiso 1 1 calc R U . . .
C9 C 0.3165(5) 0.8220(5) 0.4955(5) 0.033(2) Uani 1 1 d . U . . .
C10 C 0.1257(5) 0.7015(5) 0.6176(5) 0.034(2) Uani 1 1 d . U . . .
H10 H 0.0992 0.6798 0.6347 0.041 Uiso 1 1 calc R U . . .
C11 C 0.3021(5) 0.6530(5) 0.4604(5) 0.031(2) Uani 1 1 d . U . . .
H11 H 0.2811 0.6445 0.4287 0.037 Uiso 1 1 calc R U . . .
C12 C 0.3802(4) 0.6083(4) 0.4150(5) 0.029(2) Uani 1 1 d . U . . .
C13 C 0.3540(4) 0.6342(4) 0.4642(5) 0.028(2) Uani 1 1 d . U . . .
C14 C 0.3556(5) 0.4932(5) 0.3139(5) 0.033(2) Uani 1 1 d . U . . .
H14 H 0.3173 0.4911 0.3257 0.040 Uiso 1 1 calc R U . . .
C15 C 0.3583(4) 0.5640(4) 0.3893(5) 0.030(2) Uani 1 1 d . U . . .
C16 C 0.2055(4) 0.6746(4) 0.6749(5) 0.030(2) Uani 1 1 d . U . . .
C17 C 0.2278(5) 0.8120(4) 0.5014(5) 0.031(2) Uani 1 1 d . U . . .
C18 C 0.3975(5) 0.7734(5) 0.6453(5) 0.036(2) Uani 1 1 d . U . . .
C19 C 0.1177(5) 0.7374(5) 0.5769(5) 0.034(2) Uani 1 1 d . U . . .
H19 H 0.0841 0.7464 0.5608 0.041 Uiso 1 1 calc R U . . .
C20 C 0.4447(5) 0.8138(5) 0.5769(6) 0.042(3) Uani 1 1 d . U . . .
H20 H 0.4725 0.8295 0.5554 0.051 Uiso 1 1 calc R U . . .
C21 C 0.4251(4) 0.6333(4) 0.3903(5) 0.027(2) Uani 1 1 d . U . . .
C22 C 0.3791(5) 0.5436(5) 0.3391(5) 0.031(2) Uani 1 1 d . U . . .
C23 C 0.1684(5) 0.7596(5) 0.5619(5) 0.033(2) Uani 1 1 d . U . . .
C24 C 0.3570(6) 0.4919(6) 0.2488(5) 0.047(3) Uani 1 1 d . U . . .
H23A H 0.3947 0.4946 0.2365 0.057 Uiso 0.451(9) 1 calc R U P A 1
H23B H 0.3431 0.4569 0.2361 0.057 Uiso 0.451(9) 1 calc R U P A 1
H23C H 0.3945 0.4915 0.2355 0.057 Uiso 0.549(9) 1 calc R U P A 2
H23D H 0.3391 0.5240 0.2335 0.057 Uiso 0.549(9) 1 calc R U P A 2
C25 C 0.4496(5) 0.7947(6) 0.6288(6) 0.042(3) Uani 1 1 d . U . . .
H25 H 0.4811 0.7949 0.6509 0.050 Uiso 1 1 calc R U . . .
C26 C 0.4226(4) 0.5699(5) 0.3154(5) 0.030(2) Uani 1 1 d . U . . .
H26 H 0.4372 0.5569 0.2814 0.036 Uiso 1 1 calc R U . . .
C27 C 0.3910(5) 0.8066(5) 0.5595(5) 0.034(2) Uani 1 1 d . U . . .
C28 C 0.2587(5) 0.6819(5) 0.6929(5) 0.031(2) Uani 1 1 d . U . . .
C29 C 0.1823(4) 0.7020(4) 0.6307(5) 0.029(2) Uani 1 1 d . U . . .
C30 C 0.3305(5) 0.6810(5) 0.7497(5) 0.037(2) Uani 1 1 d . U . . .
H30 H 0.3544 0.6746 0.7797 0.045 Uiso 1 1 calc R U . . .
C31 C 0.3859(5) 0.7452(5) 0.6936(5) 0.039(2) Uani 1 1 d . U . . .
C32 C 0.3704(5) 0.8222(5) 0.5087(5) 0.034(2) Uani 1 1 d . U . . .
C33 C 0.2391(5) 0.8406(5) 0.4498(5) 0.035(2) Uani 1 1 d . U . . .
H33 H 0.2136 0.8541 0.4240 0.042 Uiso 1 1 calc R U . . .
C34 C 0.1787(5) 0.7954(5) 0.5179(5) 0.038(2) Uani 1 1 d . U . . .
C1A C 0.5091(5) 0.7046(6) 0.7754(6) 0.093(5) Uani 1 1 d G U . . .
H1A1 H 0.5360 0.6778 0.7746 0.112 Uiso 1 1 calc R U . . .
C2A C 0.4679(5) 0.7036(5) 0.7365(5) 0.075(4) Uani 1 1 d G U . . .
H2A H 0.4666 0.6761 0.7091 0.090 Uiso 1 1 calc R U . . .
C3A C 0.4285(4) 0.7428(5) 0.7376(4) 0.054(3) Uani 1 1 d G U . . .
C4A C 0.4303(5) 0.7830(4) 0.7776(5) 0.080(4) Uani 1 1 d G U . . .
H4A H 0.4033 0.8098 0.7783 0.096 Uiso 1 1 calc R U . . .
C5A C 0.4715(6) 0.7840(5) 0.8165(5) 0.094(5) Uani 1 1 d G U . . .
H5A H 0.4727 0.8114 0.8438 0.113 Uiso 1 1 calc R U . . .
C6A C 0.5109(5) 0.7448(6) 0.8154(5) 0.093(4) Uani 1 1 d G U . . .
C7A C 0.5556(10) 0.7445(13) 0.8585(10) 0.115(7) Uani 1 1 d . U . . .
H7A1 H 0.5836 0.7698 0.8473 0.173 Uiso 1 1 calc R U . . .
H7A2 H 0.5709 0.7085 0.8612 0.173 Uiso 1 1 calc R U . . .
H7A3 H 0.5412 0.7550 0.8949 0.173 Uiso 1 1 calc R U . . .
C1B C 0.4652(4) 0.8196(3) 0.3862(4) 0.057(3) Uani 1 1 d G U . . .
H1B1 H 0.4768 0.7945 0.3590 0.069 Uiso 1 1 calc R U . . .
C2B C 0.4266(4) 0.8050(3) 0.4251(4) 0.046(3) Uani 1 1 d G U . . .
H2B H 0.4119 0.7700 0.4245 0.055 Uiso 1 1 calc R U . . .
C3B C 0.4096(3) 0.8416(3) 0.4649(3) 0.039(2) Uani 1 1 d G U . . .
C4B C 0.4311(4) 0.8929(3) 0.4658(3) 0.049(3) Uani 1 1 d G U . . .
H4B H 0.4195 0.9179 0.4930 0.058 Uiso 1 1 calc R U . . .
C5B C 0.4697(4) 0.9075(3) 0.4269(4) 0.057(3) Uani 1 1 d G U . . .
H5B H 0.4844 0.9425 0.4275 0.068 Uiso 1 1 calc R U . . .
C6B C 0.4867(4) 0.8708(4) 0.3871(4) 0.061(3) Uani 1 1 d G U . . .
C7B C 0.5300(8) 0.8871(9) 0.3461(9) 0.085(5) Uani 1 1 d . U . . .
H7B1 H 0.5287 0.9258 0.3403 0.127 Uiso 1 1 calc R U . . .
H7B2 H 0.5242 0.8687 0.3105 0.127 Uiso 1 1 calc R U . . .
H7B3 H 0.5651 0.8771 0.3611 0.127 Uiso 1 1 calc R U . . .
C1C C 0.0747(4) 0.8270(4) 0.4054(3) 0.061(3) Uani 1 1 d G U . . .
H1C H 0.0670 0.8178 0.3678 0.074 Uiso 1 1 calc R U . . .
C2C C 0.1182(4) 0.8039(4) 0.4324(4) 0.050(3) Uani 1 1 d G U . . .
H2C H 0.1402 0.7789 0.4132 0.060 Uiso 1 1 calc R U . . .
C3C C 0.1295(3) 0.8173(4) 0.4874(4) 0.044(3) Uani 1 1 d G U . . .
C4C C 0.0974(4) 0.8538(4) 0.5155(3) 0.064(4) Uani 1 1 d G U . . .
H4C H 0.1051 0.8629 0.5531 0.077 Uiso 1 1 calc R U . . .
C5C C 0.0539(4) 0.8769(4) 0.4886(5) 0.076(4) Uani 1 1 d G U . . .
H5C H 0.0319 0.9018 0.5078 0.091 Uiso 1 1 calc R U . . .
C6C C 0.0426(4) 0.8635(5) 0.4335(5) 0.072(4) Uani 1 1 d G U . . .
C7C C -0.0045(9) 0.8887(9) 0.4043(10) 0.089(6) Uani 1 1 d . U . . .
H7C1 H -0.0351 0.8899 0.4298 0.134 Uiso 1 1 calc R U . . .
H7C2 H -0.0139 0.8674 0.3714 0.134 Uiso 1 1 calc R U . . .
H7C3 H 0.0048 0.9251 0.3927 0.134 Uiso 1 1 calc R U . . .
C1D C 0.1275(4) 0.5495(3) 0.7091(4) 0.054(3) Uani 1 1 d G U . . .
H1D H 0.1178 0.5170 0.6913 0.064 Uiso 1 1 calc R U . . .
C2D C 0.1570(4) 0.5877(3) 0.6803(3) 0.044(3) Uani 1 1 d G U . . .
H2D H 0.1673 0.5814 0.6428 0.053 Uiso 1 1 calc R U . . .
C3D C 0.1713(3) 0.6352(3) 0.7065(3) 0.034(2) Uani 1 1 d G U . . .
C4D C 0.1562(3) 0.6445(3) 0.7614(3) 0.038(2) Uani 1 1 d G U . . .
H4D H 0.1660 0.6770 0.7793 0.045 Uiso 1 1 calc R U . . .
C5D C 0.1268(3) 0.6063(3) 0.7903(3) 0.045(3) Uani 1 1 d G U . . .
H5D H 0.1165 0.6126 0.8278 0.054 Uiso 1 1 calc R U . . .
C6D C 0.1124(4) 0.5588(3) 0.7641(4) 0.050(3) Uani 1 1 d G U . . .
C7D C 0.0801(6) 0.5157(6) 0.7957(7) 0.064(4) Uani 1 1 d . U . . .
H7D1 H 0.1022 0.5002 0.8253 0.096 Uiso 1 1 calc R U . . .
H7D2 H 0.0692 0.4876 0.7696 0.096 Uiso 1 1 calc R U . . .
H7D3 H 0.0482 0.5321 0.8122 0.096 Uiso 1 1 calc R U . . .
C1E C 0.3247(13) 0.5364(13) 0.2204(13) 0.049(5) Uani 0.451(9) 1 d . U P A 1
H1E H 0.3314 0.5709 0.2403 0.058 Uiso 0.451(9) 1 calc R U P A 1
C2E C 0.2671(14) 0.5251(15) 0.2209(17) 0.064(8) Uani 0.451(9) 1 d . U P A 1
H2E1 H 0.2613 0.4867 0.2150 0.096 Uiso 0.451(9) 1 calc R U P A 1
H2E2 H 0.2496 0.5453 0.1910 0.096 Uiso 0.451(9) 1 calc R U P A 1
H2E3 H 0.2520 0.5357 0.2570 0.096 Uiso 0.451(9) 1 calc R U P A 1
C3E C 0.3375(16) 0.5436(16) 0.1586(14) 0.062(7) Uani 0.451(9) 1 d . U P A 1
H3E1 H 0.3667 0.5194 0.1481 0.093 Uiso 0.451(9) 1 calc R U P A 1
H3E2 H 0.3484 0.5807 0.1518 0.093 Uiso 0.451(9) 1 calc R U P A 1
H3E3 H 0.3057 0.5353 0.1364 0.093 Uiso 0.451(9) 1 calc R U P A 1
C1F C 0.3269(13) 0.4396(14) 0.2293(13) 0.067(5) Uani 0.549(9) 1 d . U P A 2
H1F H 0.3440 0.4091 0.2496 0.081 Uiso 0.549(9) 1 calc R U P A 2
C2F C 0.2671(14) 0.4376(16) 0.2435(14) 0.079(8) Uani 0.549(9) 1 d . U P A 2
H2F1 H 0.2604 0.4081 0.2695 0.119 Uiso 0.549(9) 1 calc R U P A 2
H2F2 H 0.2464 0.4320 0.2093 0.119 Uiso 0.549(9) 1 calc R U P A 2
H2F3 H 0.2564 0.4715 0.2609 0.119 Uiso 0.549(9) 1 calc R U P A 2
C3F C 0.3393(18) 0.430(2) 0.1628(17) 0.097(9) Uani 0.549(9) 1 d . U P A 2
H3F1 H 0.3478 0.4643 0.1451 0.145 Uiso 0.549(9) 1 calc R U P A 2
H3F2 H 0.3078 0.4144 0.1448 0.145 Uiso 0.549(9) 1 calc R U P A 2
H3F3 H 0.3697 0.4056 0.1588 0.145 Uiso 0.549(9) 1 calc R U P A 2
C1M C 0.2605(6) 0.6969(6) 0.2948(9) 0.112(5) Uani 0.739(8) 1 d D U P B 1
H1M H 0.2443 0.7109 0.2595 0.134 Uiso 0.739(8) 1 calc R U P B 1
C1R C 0.2481(9) 0.6787(10) 0.2945(14) 0.119(6) Uani 0.261(8) 1 d D U P B 2
H1R H 0.2399 0.6899 0.2553 0.143 Uiso 0.261(8) 1 calc R U P B 2
C1N C 0.0830(6) 0.6090(11) 0.5071(8) 0.116(5) Uani 0.67(4) 1 d D U P A 1
H1N H 0.0759 0.6421 0.5294 0.139 Uiso 0.67(4) 1 calc R U P A 1
C1P C 0.1445(6) 0.6149(9) 0.5149(10) 0.116(6) Uani 0.33(4) 1 d D U P A 2
H1P H 0.1563 0.6400 0.5450 0.140 Uiso 0.33(4) 1 calc R U P A 2
C1Q C 0.3889(11) 0.9565(6) 0.6551(9) 0.117(7) Uani 0.5 1 d D U P . .
H1Q H 0.3565 0.9527 0.6310 0.141 Uiso 0.5 1 calc R U P . .
Cl02 Cl 0.25998(13) 0.83321(12) 0.65267(13) 0.0397(7) Uani 1 1 d . U . . .
Cl1M Cl 0.2528(4) 0.7436(3) 0.3478(4) 0.096(2) Uani 0.739(8) 1 d D U P B 1
Cl2M Cl 0.2317(5) 0.6357(4) 0.3117(4) 0.129(3) Uani 0.739(8) 1 d D U P B 1
Cl3M Cl 0.3289(3) 0.6867(3) 0.2854(4) 0.120(3) Uani 0.739(8) 1 d D U P B 1
Cl1N Cl 0.0640(6) 0.5536(7) 0.5460(6) 0.126(5) Uani 0.451(9) 1 d D U P A 1
Cl2N Cl 0.0459(6) 0.6115(6) 0.4464(5) 0.115(5) Uani 0.451(9) 1 d D U P A 1
Cl3N Cl 0.1510(5) 0.6046(7) 0.4935(7) 0.121(4) Uani 0.451(9) 1 d D U P A 1
Cl1P Cl 0.0890(4) 0.5793(5) 0.5373(5) 0.100(3) Uani 0.549(9) 1 d D U P A 2
Cl2P Cl 0.1306(5) 0.6510(5) 0.4547(5) 0.116(4) Uani 0.549(9) 1 d D U P A 2
Cl3P Cl 0.1954(4) 0.5701(5) 0.5001(6) 0.128(4) Uani 0.549(9) 1 d D U P A 2
Cl1Q Cl 0.4451(7) 0.9564(6) 0.6131(6) 0.142(5) Uani 0.5 1 d D U P . .
Cl2Q Cl 0.3907(4) 0.9038(3) 0.7016(5) 0.095(3) Uani 0.5 1 d D U P . .
Cl3Q Cl 0.3847(7) 1.0164(4) 0.6913(6) 0.127(4) Uani 0.5 1 d D U P . .
Cl1R Cl 0.3050(10) 0.7115(11) 0.3177(13) 0.128(6) Uani 0.261(8) 1 d D U P B 2
Cl2R Cl 0.2590(11) 0.6100(9) 0.2969(12) 0.116(7) Uani 0.261(8) 1 d D U P B 2
Cl3R Cl 0.1944(9) 0.6940(11) 0.3376(12) 0.126(6) Uani 0.261(8) 1 d D U P B 2
N21 N 0.2072(3) 0.7374(3) 0.5959(7) 0.0287(17) Uani 1 1 d . U . . .
N22 N 0.3629(3) 0.7823(3) 0.6019(5) 0.0307(17) Uani 1 1 d . U . . .
N23 N 0.3087(4) 0.6965(4) 0.5484(4) 0.0274(19) Uani 1 1 d . U . . .
N00I N 0.2761(4) 0.8014(4) 0.5267(4) 0.031(2) Uani 1 1 d . U . . .
N00K N 0.2949(4) 0.7167(4) 0.6697(4) 0.0287(19) Uani 1 1 d . U . . .
O004 O 0.4443(3) 0.6791(3) 0.4146(3) 0.0335(17) Uani 1 1 d . U . . .
O006 O 0.3134(3) 0.5398(3) 0.4126(3) 0.0350(17) Uani 1 1 d . U . . .
O1W O 0.5000 0.5000 0.1846(7) 0.050(4) Uani 1 4 d S TU P . .
O2W O 0.5000 0.5000 0.4412(15) 0.113(9) Uani 1 4 d S TU P . .
O3W O 0.0000 0.0000 0.5632(18) 0.149(14) Uani 1 4 d S TU P . .
O4W O 0.5452(16) 0.6840(16) 0.603(2) 0.142(12) Uani 0.5 1 d . U P . .
Rh01 Rh 0.28513(3) 0.75950(3) 0.59880(6) 0.0245(2) Uani 1 1 d . U . . .

loop_
_atom_site_aniso_label
_atom_site_aniso_U_11
_atom_site_aniso_U_22
_atom_site_aniso_U_33
_atom_site_aniso_U_23
_atom_site_aniso_U_13
_atom_site_aniso_U_12
C1 0.031(5) 0.033(5) 0.039(5) -0.006(4) 0.000(4) 0.000(4)
C2 0.024(4) 0.030(5) 0.030(4) 0.003(4) -0.006(4) 0.002(4)
C3 0.029(4) 0.036(5) 0.031(4) 0.001(4) -0.006(4) 0.000(4)
C4 0.031(5) 0.034(5) 0.030(4) 0.007(4) -0.009(4) 0.002(4)
C5 0.043(5) 0.039(5) 0.041(5) 0.013(4) 0.005(5) 0.002(5)
C6 0.041(5) 0.032(5) 0.042(5) 0.012(4) 0.000(4) -0.003(4)
C7 0.024(5) 0.024(4) 0.036(5) 0.001(4) -0.004(4) -0.004(4)
C8 0.029(5) 0.027(5) 0.034(5) 0.001(4) -0.008(4) 0.003(4)
C9 0.035(5) 0.028(4) 0.037(5) 0.004(4) -0.005(4) -0.004(4)
C10 0.026(5) 0.032(5) 0.043(5) -0.001(4) 0.002(4) -0.008(4)
C11 0.031(5) 0.032(5) 0.030(5) 0.004(4) -0.006(4) -0.002(4)
C12 0.027(4) 0.030(4) 0.030(4) 0.005(4) -0.006(4) 0.004(4)
C13 0.026(4) 0.028(4) 0.031(4) 0.005(4) -0.001(4) 0.005(4)
C14 0.033(5) 0.037(5) 0.031(5) 0.000(4) -0.011(4) 0.001(4)
C15 0.026(4) 0.030(4) 0.033(4) 0.003(4) -0.006(4) 0.003(4)
C16 0.026(4) 0.029(4) 0.036(4) -0.001(4) 0.004(4) 0.000(4)
C17 0.032(4) 0.023(4) 0.037(5) 0.007(4) -0.006(4) -0.002(4)
C18 0.033(5) 0.039(5) 0.036(5) -0.002(4) -0.003(4) -0.011(4)
C19 0.030(5) 0.029(5) 0.045(5) 0.000(4) -0.005(4) -0.003(4)
C20 0.037(5) 0.043(5) 0.048(5) 0.006(5) -0.003(4) -0.012(5)
C21 0.022(4) 0.028(4) 0.030(4) -0.002(4) -0.005(4) 0.005(4)
C22 0.031(4) 0.032(5) 0.029(4) 0.000(4) -0.010(4) 0.005(4)
C23 0.029(4) 0.029(4) 0.040(5) 0.000(4) -0.003(4) 0.001(4)
C24 0.047(5) 0.053(5) 0.041(5) -0.003(5) -0.016(4) -0.001(5)
C25 0.037(5) 0.048(6) 0.041(5) 0.001(5) -0.004(4) -0.011(5)
C26 0.030(5) 0.032(5) 0.028(4) 0.003(4) -0.002(4) 0.006(4)
C27 0.036(5) 0.026(4) 0.039(5) 0.005(4) -0.001(4) -0.010(4)
C28 0.031(5) 0.032(4) 0.029(4) 0.005(4) 0.002(4) -0.002(4)
C29 0.025(4) 0.025(4) 0.037(5) 0.001(4) 0.004(4) 0.002(4)
C30 0.034(5) 0.042(5) 0.035(5) 0.006(4) -0.002(4) 0.000(4)
C31 0.035(5) 0.048(5) 0.036(5) 0.001(4) -0.002(4) -0.006(4)
C32 0.035(5) 0.027(4) 0.039(5) 0.006(4) 0.000(4) -0.008(4)
C33 0.038(5) 0.033(5) 0.036(5) 0.006(4) -0.008(4) -0.001(4)
C34 0.034(5) 0.035(5) 0.045(5) 0.003(4) -0.008(4) 0.000(4)
C1A 0.077(7) 0.120(8) 0.082(7) 0.002(7) -0.004(6) 0.005(7)
C2A 0.067(7) 0.101(7) 0.057(6) -0.003(6) -0.006(6) 0.011(6)
C3A 0.046(5) 0.073(6) 0.045(5) 0.010(5) -0.010(5) -0.011(5)
C4A 0.085(7) 0.084(7) 0.072(7) 0.000(6) -0.021(6) -0.020(6)
C5A 0.103(8) 0.098(8) 0.081(7) 0.002(7) -0.022(6) -0.031(7)
C6A 0.083(7) 0.114(8) 0.082(7) 0.011(6) -0.011(6) -0.025(6)
C7A 0.099(12) 0.159(14) 0.087(11) 0.022(11) -0.025(10) -0.046(11)
C1B 0.061(6) 0.053(6) 0.058(6) 0.017(5) 0.015(5) 0.004(5)
C2B 0.050(6) 0.041(5) 0.046(5) 0.016(5) 0.008(5) -0.004(5)
C3B 0.040(5) 0.040(5) 0.037(5) 0.015(4) 0.000(4) -0.008(4)
C4B 0.050(6) 0.046(5) 0.049(5) 0.012(5) -0.006(5) -0.016(5)
C5B 0.055(6) 0.054(6) 0.062(6) 0.018(5) -0.007(5) -0.021(5)
C6B 0.055(6) 0.065(6) 0.062(6) 0.026(5) 0.004(5) -0.008(5)
C7B 0.072(10) 0.098(11) 0.085(10) 0.031(9) 0.026(9) -0.017(9)
C1C 0.054(6) 0.058(6) 0.072(6) 0.010(6) -0.018(5) -0.004(5)
C2C 0.042(5) 0.047(6) 0.060(6) 0.010(5) -0.013(5) -0.003(5)
C3C 0.039(5) 0.038(5) 0.056(5) 0.010(5) -0.012(4) 0.005(4)
C4C 0.059(6) 0.060(6) 0.074(7) 0.000(6) -0.008(6) 0.016(5)
C5C 0.072(7) 0.066(7) 0.091(7) -0.001(6) -0.009(6) 0.017(6)
C6C 0.068(6) 0.064(6) 0.084(7) 0.011(6) -0.014(6) 0.007(6)
C7C 0.076(10) 0.084(10) 0.106(11) 0.007(10) -0.020(9) 0.017(9)
C1D 0.054(6) 0.040(5) 0.067(6) -0.005(5) 0.016(5) -0.002(5)
C2D 0.044(5) 0.035(5) 0.052(5) -0.007(5) 0.016(5) 0.000(4)
C3D 0.030(4) 0.031(4) 0.042(5) 0.006(4) 0.003(4) 0.003(4)
C4D 0.028(5) 0.037(5) 0.049(5) 0.011(4) 0.006(4) 0.001(4)
C5D 0.038(5) 0.047(5) 0.051(5) 0.005(5) 0.011(5) -0.004(5)
C6D 0.048(5) 0.040(5) 0.063(6) 0.007(5) 0.018(5) 0.002(5)
C7D 0.055(8) 0.053(8) 0.083(9) 0.023(7) 0.026(7) -0.007(7)
C1E 0.050(8) 0.050(8) 0.045(8) 0.002(7) -0.008(7) 0.006(7)
C2E 0.059(13) 0.064(14) 0.068(14) 0.012(11) -0.022(11) 0.011(12)
C3E 0.075(14) 0.066(13) 0.045(12) 0.006(11) -0.008(11) 0.023(12)
C1F 0.067(8) 0.080(8) 0.055(8) -0.008(7) -0.012(7) -0.009(7)
C2F 0.080(13) 0.095(14) 0.062(12) -0.018(12) -0.018(11) -0.018(12)
C3F 0.095(15) 0.117(15) 0.078(14) -0.012(13) 0.003(13) -0.016(13)
C1M 0.121(7) 0.109(7) 0.104(7) 0.007(6) -0.015(6) -0.008(6)
C1R 0.125(8) 0.120(8) 0.111(8) 0.008(7) -0.007(7) -0.005(7)
C1N 0.121(8) 0.113(8) 0.112(8) -0.009(7) 0.002(7) -0.001(7)
C1P 0.119(8) 0.112(8) 0.118(8) -0.008(7) 0.003(7) -0.008(7)
C1Q 0.120(10) 0.112(10) 0.120(10) -0.008(8) -0.003(8) 0.020(8)
Cl02 0.0475(17) 0.0289(15) 0.0427(15) -0.0057(12) -0.0006(14) 0.0004(13)
Cl1M 0.133(5) 0.092(5) 0.062(3) 0.022(3) -0.013(3) 0.009(4)
Cl2M 0.161(7) 0.126(6) 0.101(5) 0.005(5) -0.020(5) -0.042(5)
Cl3M 0.130(6) 0.096(5) 0.133(6) -0.017(5) -0.060(5) 0.030(4)
Cl1N 0.131(9) 0.123(8) 0.125(8) -0.015(7) 0.015(7) -0.002(7)
Cl2N 0.145(9) 0.109(8) 0.091(7) -0.015(6) -0.029(7) 0.029(7)
Cl3N 0.112(7) 0.122(7) 0.129(7) -0.025(6) 0.007(6) -0.021(6)
Cl1P 0.113(6) 0.086(6) 0.101(6) -0.017(5) 0.010(5) -0.014(5)
Cl2P 0.134(7) 0.103(7) 0.112(7) -0.009(6) -0.002(6) -0.012(6)
Cl3P 0.124(7) 0.098(7) 0.161(8) -0.002(6) 0.019(7) -0.012(6)
Cl1Q 0.147(9) 0.138(8) 0.142(9) 0.000(7) -0.015(8) 0.018(7)
Cl2Q 0.080(6) 0.065(5) 0.141(7) -0.039(5) 0.016(6) -0.004(4)
Cl3Q 0.161(9) 0.100(7) 0.121(8) 0.001(6) -0.026(7) 0.035(7)
Cl1R 0.133(9) 0.130(9) 0.121(8) 0.015(8) -0.016(8) -0.004(8)
Cl2R 0.124(10) 0.120(10) 0.103(10) 0.019(8) -0.015(8) 0.017(8)
Cl3R 0.131(9) 0.133(9) 0.113(8) 0.014(7) 0.003(7) 0.012(8)
N21 0.025(4) 0.023(3) 0.038(4) -0.001(4) 0.002(4) -0.001(3)
N22 0.032(4) 0.031(4) 0.030(4) -0.004(4) -0.001(4) -0.009(3)
N23 0.022(4) 0.027(4) 0.033(4) 0.005(4) 0.000(3) -0.002(3)
N00I 0.034(4) 0.022(4) 0.037(4) 0.006(3) -0.004(4) -0.003(3)
N00K 0.028(4) 0.032(4) 0.027(4) 0.004(3) -0.002(3) -0.002(3)
O004 0.033(4) 0.029(4) 0.039(4) 0.000(3) -0.004(3) 0.003(3)
O006 0.029(4) 0.033(4) 0.043(4) -0.004(3) -0.006(3) 0.001(3)
O1W 0.064(6) 0.064(6) 0.023(7) 0.000 0.000 0.000
O2W 0.112(10) 0.112(10) 0.115(14) 0.000 0.000 0.000
O3W 0.164(16) 0.164(16) 0.12(2) 0.000 0.000 0.000
O4W 0.144(19) 0.150(19) 0.132(19) 0.004(17) 0.050(17) 0.054(16)
Rh01 0.0235(4) 0.0209(4) 0.0290(4) 0.0021(4) -0.0015(4) -0.0036(3)

loop_
_atom_type_symbol
_atom_type_description
_atom_type_scat_dispersion_real
_atom_type_scat_dispersion_imag
_atom_type_scat_source
C C 0.0033 0.0016 'International Tables Vol C Tables 4.2.6.8 and 6.1.1.4'
H H 0.0000 0.0000 'International Tables Vol C Tables 4.2.6.8 and 6.1.1.4'
N N 0.0061 0.0033 'International Tables Vol C Tables 4.2.6.8 and 6.1.1.4'
O O 0.0106 0.0060 'International Tables Vol C Tables 4.2.6.8 and 6.1.1.4'
Cl Cl 0.1484 0.1585 'International Tables Vol C Tables 4.2.6.8 and 6.1.1.4'
Rh Rh -1.1178 0.9187 'International Tables Vol C Tables 4.2.6.8 and 6.1.1.4'

loop_
_geom_angle_atom_site_label_1
_geom_angle_atom_site_label_2
_geom_angle_atom_site_label_3
_geom_angle
_geom_angle_site_symmetry_1
_geom_angle_site_symmetry_3
O004 C1 O006 114.8(9) 3_655 .
O004 C1 H1A 108.6 3_655 .
O006 C1 H1A 108.6 . .
O004 C1 H1B 108.6 3_655 .
O006 C1 H1B 108.6 . .
H1A C1 H1B 107.5 . .
N23 C2 C8 122.4(10) . .
N23 C2 H2 118.8 . .
C8 C2 H2 118.8 . .
N00K C3 C31 125.6(11) . .
N00K C3 C30 109.5(10) . .
C31 C3 C30 124.8(11) . .
C21 C4 C26 119.9(11) . .
C21 C4 C14 118.3(10) . 4_565
C26 C4 C14 121.8(11) . 4_565
C30 C5 C28 108.0(11) . .
C30 C5 H5 126.0 . .
C28 C5 H5 126.0 . .
C33 C6 C9 106.6(11) . .
C33 C6 H6 126.7 . .
C9 C6 H6 126.7 . .
N23 C7 C11 121.8(10) . .
N23 C7 H7 119.1 . .
C11 C7 H7 119.1 . .
C13 C8 C2 119.6(10) . .
C13 C8 H8 120.2 . .
C2 C8 H8 120.2 . .
N00I C9 C32 126.9(11) . .
N00I C9 C6 109.3(10) . .
C32 C9 C6 123.8(11) . .
C19 C10 C29 107.4(10) . .
C19 C10 H10 126.3 . .
C29 C10 H10 126.3 . .
C13 C11 C7 120.3(11) . .
C13 C11 H11 119.8 . .
C7 C11 H11 119.8 . .
C15 C12 C21 118.7(10) . .
C15 C12 C13 121.8(10) . .
C21 C12 C13 119.1(10) . .
C8 C13 C11 117.3(10) . .
C8 C13 C12 122.3(10) . .
C11 C13 C12 120.3(10) . .
C22 C14 C4 107.3(9) . 3_655
C22 C14 C24 114.1(11) . .
C4 C14 C24 112.4(10) 3_655 .
C22 C14 H14 107.6 . .
C4 C14 H14 107.6 3_655 .
C24 C14 H14 107.6 . .
C12 C15 O006 119.3(10) . .
C12 C15 C22 121.7(11) . .
O006 C15 C22 119.0(10) . .
C29 C16 C28 124.3(10) . .
C29 C16 C3D 117.9(10) . .
C28 C16 C3D 117.8(10) . .
C34 C17 N00I 127.5(11) . .
C34 C17 C33 125.0(11) . .
N00I C17 C33 107.2(10) . .
N22 C18 C31 125.7(11) . .
N22 C18 C25 107.3(10) . .
C31 C18 C25 126.8(12) . .
C10 C19 C23 108.0(11) . .
C10 C19 H19 126.0 . .
C23 C19 H19 126.0 . .
C25 C20 C27 108.3(12) . .
C25 C20 H20 125.9 . .
C27 C20 H20 125.9 . .
O004 C21 C4 121.6(10) . .
O004 C21 C12 117.9(10) . .
C4 C21 C12 120.2(10) . .
C26 C22 C15 117.9(11) . .
C26 C22 C14 122.1(11) . .
C15 C22 C14 119.9(11) . .
N21 C23 C34 124.6(11) . .
N21 C23 C19 108.5(10) . .
C34 C23 C19 126.7(11) . .
C1E C24 C14 114.7(16) . .
C14 C24 C1F 107.7(16) . .
C1E C24 H23A 108.6 . .
C14 C24 H23A 108.6 . .
C1E C24 H23B 108.6 . .
C14 C24 H23B 108.6 . .
H23A C24 H23B 107.6 . .
C14 C24 H23C 110.2 . .
C1F C24 H23C 110.2 . .
C14 C24 H23D 110.2 . .
C1F C24 H23D 110.2 . .
H23C C24 H23D 108.5 . .
C20 C25 C18 107.6(12) . .
C20 C25 H25 126.2 . .
C18 C25 H25 126.2 . .
C4 C26 C22 121.4(11) . .
C4 C26 H26 119.3 . .
C22 C26 H26 119.3 . .
N22 C27 C32 125.8(11) . .
N22 C27 C20 108.9(10) . .
C32 C27 C20 125.3(11) . .
N00K C28 C16 125.4(10) . .
N00K C28 C5 108.6(10) . .
C16 C28 C5 125.7(11) . .
N21 C29 C16 126.6(11) . .
N21 C29 C10 108.5(10) . .
C16 C29 C10 124.6(10) . .
C5 C30 C3 106.7(11) . .
C5 C30 H30 126.6 . .
C3 C30 H30 126.6 . .
C18 C31 C3 125.3(11) . .
C18 C31 C3A 117.3(11) . .
C3 C31 C3A 117.3(11) . .
C27 C32 C9 124.4(11) . .
C27 C32 C3B 117.5(10) . .
C9 C32 C3B 118.1(10) . .
C6 C33 C17 106.9(10) . .
C6 C33 H33 126.5 . .
C17 C33 H33 126.5 . .
C17 C34 C23 125.3(11) . .
C17 C34 C3C 118.7(11) . .
C23 C34 C3C 115.9(10) . .
C2A C1A C6A 120.0 . .
C2A C1A H1A1 120.0 . .
C6A C1A H1A1 120.0 . .
C1A C2A C3A 120.0 . .
C1A C2A H2A 120.0 . .
C3A C2A H2A 120.0 . .
C4A C3A C2A 120.0 . .
C4A C3A C31 118.6(9) . .
C2A C3A C31 121.3(9) . .
C3A C4A C5A 120.0 . .
C3A C4A H4A 120.0 . .
C5A C4A H4A 120.0 . .
C6A C5A C4A 120.0 . .
C6A C5A H5A 120.0 . .
C4A C5A H5A 120.0 . .
C5A C6A C1A 120.0 . .
C5A C6A C7A 120.7(16) . .
C1A C6A C7A 119.3(16) . .
C6A C7A H7A1 109.5 . .
C6A C7A H7A2 109.5 . .
H7A1 C7A H7A2 109.5 . .
C6A C7A H7A3 109.5 . .
H7A1 C7A H7A3 109.5 . .
H7A2 C7A H7A3 109.5 . .
C2B C1B C6B 120.0 . .
C2B C1B H1B1 120.0 . .
C6B C1B H1B1 120.0 . .
C3B C2B C1B 120.0 . .
C3B C2B H2B 120.0 . .
C1B C2B H2B 120.0 . .
C4B C3B C2B 120.0 . .
C4B C3B C32 122.3(7) . .
C2B C3B C32 117.6(7) . .
C3B C4B C5B 120.0 . .
C3B C4B H4B 120.0 . .
C5B C4B H4B 120.0 . .
C4B C5B C6B 120.0 . .
C4B C5B H5B 120.0 . .
C6B C5B H5B 120.0 . .
C5B C6B C1B 120.0 . .
C5B C6B C7B 119.1(11) . .
C1B C6B C7B 120.9(11) . .
C6B C7B H7B1 109.5 . .
C6B C7B H7B2 109.5 . .
H7B1 C7B H7B2 109.5 . .
C6B C7B H7B3 109.5 . .
H7B1 C7B H7B3 109.5 . .
H7B2 C7B H7B3 109.5 . .
C2C C1C C6C 120.0 . .
C2C C1C H1C 120.0 . .
C6C C1C H1C 120.0 . .
C1C C2C C3C 120.0 . .
C1C C2C H2C 120.0 . .
C3C C2C H2C 120.0 . .
C4C C3C C2C 120.0 . .
C4C C3C C34 117.8(8) . .
C2C C3C C34 122.1(8) . .
C5C C4C C3C 120.0 . .
C5C C4C H4C 120.0 . .
C3C C4C H4C 120.0 . .
C4C C5C C6C 120.0 . .
C4C C5C H5C 120.0 . .
C6C C5C H5C 120.0 . .
C5C C6C C1C 120.0 . .
C5C C6C C7C 120.0(12) . .
C1C C6C C7C 120.0(12) . .
C6C C7C H7C1 109.5 . .
C6C C7C H7C2 109.5 . .
H7C1 C7C H7C2 109.5 . .
C6C C7C H7C3 109.5 . .
H7C1 C7C H7C3 109.5 . .
H7C2 C7C H7C3 109.5 . .
C2D C1D C6D 120.0 . .
C2D C1D H1D 120.0 . .
C6D C1D H1D 120.0 . .
C3D C2D C1D 120.0 . .
C3D C2D H2D 120.0 . .
C1D C2D H2D 120.0 . .
C4D C3D C2D 120.0 . .
C4D C3D C16 121.3(6) . .
C2D C3D C16 118.6(6) . .
C3D C4D C5D 120.0 . .
C3D C4D H4D 120.0 . .
C5D C4D H4D 120.0 . .
C4D C5D C6D 120.0 . .
C4D C5D H5D 120.0 . .
C6D C5D H5D 120.0 . .
C5D C6D C1D 120.0 . .
C5D C6D C7D 120.6(9) . .
C1D C6D C7D 119.4(9) . .
C6D C7D H7D1 109.5 . .
C6D C7D H7D2 109.5 . .
H7D1 C7D H7D2 109.5 . .
C6D C7D H7D3 109.5 . .
H7D1 C7D H7D3 109.5 . .
H7D2 C7D H7D3 109.5 . .
C2E C1E C3E 104(3) . .
C2E C1E C24 112(3) . .
C3E C1E C24 114(3) . .
C2E C1E H1E 109.0 . .
C3E C1E H1E 109.0 . .
C24 C1E H1E 109.0 . .
C1E C2E H2E1 109.5 . .
C1E C2E H2E2 109.5 . .
H2E1 C2E H2E2 109.5 . .
C1E C2E H2E3 109.5 . .
H2E1 C2E H2E3 109.5 . .
H2E2 C2E H2E3 109.5 . .
C1E C3E H3E1 109.5 . .
C1E C3E H3E2 109.5 . .
H3E1 C3E H3E2 109.5 . .
C1E C3E H3E3 109.5 . .
H3E1 C3E H3E3 109.5 . .
H3E2 C3E H3E3 109.5 . .
C2F C1F C24 115(3) . .
C2F C1F C3F 113(3) . .
C24 C1F C3F 109(3) . .
C2F C1F H1F 106.4 . .
C24 C1F H1F 106.4 . .
C3F C1F H1F 106.4 . .
C1F C2F H2F1 109.5 . .
C1F C2F H2F2 109.5 . .
H2F1 C2F H2F2 109.5 . .
C1F C2F H2F3 109.5 . .
H2F1 C2F H2F3 109.5 . .
H2F2 C2F H2F3 109.5 . .
C1F C3F H3F1 109.5 . .
C1F C3F H3F2 109.5 . .
H3F1 C3F H3F2 109.5 . .
C1F C3F H3F3 109.5 . .
H3F1 C3F H3F3 109.5 . .
H3F2 C3F H3F3 109.5 . .
Cl1M C1M Cl2M 112.0(10) . .
Cl1M C1M Cl3M 107.5(10) . .
Cl2M C1M Cl3M 107.9(10) . .
Cl1M C1M H1M 109.8 . .
Cl2M C1M H1M 109.8 . .
Cl3M C1M H1M 109.8 . .
Cl1R C1R Cl3R 109.8(12) . .
Cl1R C1R Cl2R 109.1(12) . .
Cl3R C1R Cl2R 108.5(12) . .
Cl1R C1R H1R 109.8 . .
Cl3R C1R H1R 109.8 . .
Cl2R C1R H1R 109.8 . .
Cl2N C1N Cl3N 111.7(11) . .
Cl2N C1N Cl1N 109.5(11) . .
Cl3N C1N Cl1N 108.5(11) . .
Cl2N C1N H1N 109.0 . .
Cl3N C1N H1N 109.0 . .
Cl1N C1N H1N 109.0 . .
Cl3P C1P Cl1P 108.6(11) . .
Cl3P C1P Cl2P 108.2(11) . .
Cl1P C1P Cl2P 111.4(12) . .
Cl3P C1P H1P 109.5 . .
Cl1P C1P H1P 109.5 . .
Cl2P C1P H1P 109.5 . .
Cl2Q C1Q Cl1Q 110.7(11) . .
Cl2Q C1Q Cl3Q 109.8(11) . .
Cl1Q C1Q Cl3Q 110.0(11) . .
Cl2Q C1Q H1Q 108.8 . .
Cl1Q C1Q H1Q 108.8 . .
Cl3Q C1Q H1Q 108.8 . .
C29 N21 C23 107.5(9) . .
C29 N21 Rh01 126.4(9) . .
C23 N21 Rh01 125.8(9) . .
C18 N22 C27 108.0(9) . .
C18 N22 Rh01 125.9(8) . .
C27 N22 Rh01 126.0(8) . .
C7 N23 C2 118.1(10) . .
C7 N23 Rh01 120.3(7) . .
C2 N23 Rh01 120.3(7) . .
C9 N00I C17 109.8(9) . .
C9 N00I Rh01 125.4(8) . .
C17 N00I Rh01 124.8(8) . .
C3 N00K C28 107.1(9) . .
C3 N00K Rh01 126.4(8) . .
C28 N00K Rh01 126.6(8) . .
C21 O004 C1 118.3(8) . 4_565
C15 O006 C1 115.2(9) . .
N00K Rh01 N21 90.1(5) . .
N00K Rh01 N22 90.1(4) . .
N21 Rh01 N22 179.5(4) . .
N00K Rh01 N00I 178.8(4) . .
N21 Rh01 N00I 90.2(5) . .
N22 Rh01 N00I 89.6(4) . .
N00K Rh01 N23 93.0(4) . .
N21 Rh01 N23 92.7(4) . .
N22 Rh01 N23 87.8(4) . .
N00I Rh01 N23 85.8(4) . .
N00K Rh01 Cl02 89.2(3) . .
N21 Rh01 Cl02 88.6(3) . .
N22 Rh01 Cl02 90.9(3) . .
N00I Rh01 Cl02 91.9(3) . .
N23 Rh01 Cl02 177.4(3) . .

loop_
_geom_bond_atom_site_label_1
_geom_bond_atom_site_label_2
_geom_bond_distance
_geom_bond_site_symmetry_2
C1 O004 1.408(14) 3_655
C1 O006 1.434(15) .
C1 H1A 0.9900 .
C1 H1B 0.9900 .
C2 N23 1.347(14) .
C2 C8 1.386(16) .
C2 H2 0.9500 .
C3 N00K 1.365(15) .
C3 C31 1.391(17) .
C3 C30 1.443(17) .
C4 C21 1.379(17) .
C4 C26 1.387(17) .
C4 C14 1.550(16) 4_565
C5 C30 1.342(19) .
C5 C28 1.441(18) .
C5 H5 0.9500 .
C6 C33 1.404(18) .
C6 C9 1.429(17) .
C6 H6 0.9500 .
C7 N23 1.337(15) .
C7 C11 1.386(17) .
C7 H7 0.9500 .
C8 C13 1.378(15) .
C8 H8 0.9500 .
C9 N00I 1.359(15) .
C9 C32 1.385(17) .
C10 C19 1.340(17) .
C10 C29 1.449(16) .
C10 H10 0.9500 .
C11 C13 1.383(16) .
C11 H11 0.9500 .
C12 C15 1.381(16) .
C12 C21 1.415(16) .
C12 C13 1.496(16) .
C14 C22 1.517(16) .
C14 C4 1.550(16) 3_655
C14 C24 1.560(17) .
C14 H14 1.0000 .
C15 O006 1.393(14) .
C15 C22 1.405(17) .
C16 C29 1.390(16) .
C16 C28 1.411(17) .
C16 C3D 1.507(12) .
C17 C34 1.354(17) .
C17 N00I 1.376(15) .
C17 C33 1.458(17) .
C18 N22 1.373(16) .
C18 C31 1.385(18) .
C18 C25 1.461(18) .
C19 C23 1.430(17) .
C19 H19 0.9500 .
C20 C25 1.338(18) .
C20 C27 1.418(18) .
C20 H20 0.9500 .
C21 O004 1.372(14) .
C22 C26 1.392(17) .
C23 N21 1.383(17) .
C23 C34 1.408(18) .
C24 C1E 1.53(3) .
C24 C1F 1.58(3) .
C24 H23A 0.9900 .
C24 H23B 0.9900 .
C24 H23C 0.9900 .
C24 H23D 0.9900 .
C25 H25 0.9500 .
C26 H26 0.9500 .
C27 N22 1.376(16) .
C27 C32 1.378(17) .
C28 N00K 1.374(15) .
C29 N21 1.364(17) .
C30 H30 0.9500 .
C31 C3A 1.499(15) .
C32 C3B 1.516(13) .
C33 H33 0.9500 .
C34 C3C 1.530(14) .
C1A C2A 1.3900 .
C1A C6A 1.3900 .
C1A H1A1 0.9500 .
C2A C3A 1.3900 .
C2A H2A 0.9500 .
C3A C4A 1.3900 .
C4A C5A 1.3900 .
C4A H4A 0.9500 .
C5A C6A 1.3900 .
C5A H5A 0.9500 .
C6A C7A 1.52(2) .
C7A H7A1 0.9800 .
C7A H7A2 0.9800 .
C7A H7A3 0.9800 .
C1B C2B 1.3900 .
C1B C6B 1.3900 .
C1B H1B1 0.9500 .
C2B C3B 1.3900 .
C2B H2B 0.9500 .
C3B C4B 1.3900 .
C4B C5B 1.3900 .
C4B H4B 0.9500 .
C5B C6B 1.3900 .
C5B H5B 0.9500 .
C6B C7B 1.517(17) .
C7B H7B1 0.9800 .
C7B H7B2 0.9800 .
C7B H7B3 0.9800 .
C1C C2C 1.3900 .
C1C C6C 1.3900 .
C1C H1C 0.9500 .
C2C C3C 1.3900 .
C2C H2C 0.9500 .
C3C C4C 1.3900 .
C4C C5C 1.3900 .
C4C H4C 0.9500 .
C5C C6C 1.3900 .
C5C H5C 0.9500 .
C6C C7C 1.51(2) .
C7C H7C1 0.9800 .
C7C H7C2 0.9800 .
C7C H7C3 0.9800 .
C1D C2D 1.3900 .
C1D C6D 1.3900 .
C1D H1D 0.9500 .
C2D C3D 1.3900 .
C2D H2D 0.9500 .
C3D C4D 1.3900 .
C4D C5D 1.3900 .
C4D H4D 0.9500 .
C5D C6D 1.3900 .
C5D H5D 0.9500 .
C6D C7D 1.545(14) .
C7D H7D1 0.9800 .
C7D H7D2 0.9800 .
C7D H7D3 0.9800 .
C1E C2E 1.47(5) .
C1E C3E 1.52(5) .
C1E H1E 1.0000 .
C2E H2E1 0.9800 .
C2E H2E2 0.9800 .
C2E H2E3 0.9800 .
C3E H3E1 0.9800 .
C3E H3E2 0.9800 .
C3E H3E3 0.9800 .
C1F C2F 1.54(5) .
C1F C3F 1.64(5) .
C1F H1F 1.0000 .
C2F H2F1 0.9800 .
C2F H2F2 0.9800 .
C2F H2F3 0.9800 .
C3F H3F1 0.9800 .
C3F H3F2 0.9800 .
C3F H3F3 0.9800 .
C1M Cl1M 1.737(12) .
C1M Cl2M 1.739(12) .
C1M Cl3M 1.746(12) .
C1M H1M 1.0000 .
C1R Cl1R 1.733(13) .
C1R Cl3R 1.737(14) .
C1R Cl2R 1.741(13) .
C1R H1R 1.0000 .
C1N Cl2N 1.727(13) .
C1N Cl3N 1.734(13) .
C1N Cl1N 1.738(13) .
C1N H1N 1.0000 .
C1P Cl3P 1.732(14) .
C1P Cl1P 1.734(14) .
C1P Cl2P 1.737(14) .
C1P H1P 1.0000 .
C1Q Cl2Q 1.725(13) .
C1Q Cl1Q 1.729(13) .
C1Q Cl3Q 1.733(13) .
C1Q H1Q 1.0000 .
Cl02 Rh01 2.337(3) .
N21 Rh01 2.028(8) .
N22 Rh01 2.028(8) .
N23 Rh01 2.070(9) .
N00I Rh01 2.034(9) .
N00K Rh01 2.023(9) .
O004 C1 1.408(14) 4_565
